data_4505414
loop_
_publ_author_name
'Kutasi, Anna M.'
'Harris, Alexander R.'
'Batten, Stuart R.'
'Moubaraki, Boujemaa'
'Murray, Keith S.'

_publ_contact_author
;
    Dr. S.R. Batten
    School of Chemistry
    Monash University 3800
    AUSTRALIA
;
_publ_section_title
;
 Coordination Polymers of Dicyanamide and Methylpyrazine:&#x2009;
 Syntheses, Structures, and Magnetic Properties
;
_journal_issue 3
_journal_name_full 'Crystal Growth &amp; Design'
_journal_page_first 605
_journal_paper_doi 10.1021/cg049952x
_journal_volume 4
_journal_year 2004
_chemical_formula_sum 'C14 H14 N10 Ni O'
_chemical_formula_weight 397.06
_chemical_name_systematic
;
 ?
;
_space_group_IT_number 52
_symmetry_cell_setting orthorhombic
_symmetry_space_group_name_Hall '-P 2a 2bc'
_symmetry_space_group_name_H-M 'P n n a'
_atom_sites_solution_hydrogens geom
_atom_sites_solution_primary direct
_atom_sites_solution_secondary difmap
_audit_creation_method SHELXL-97
_cell_angle_alpha 90.00
_cell_angle_beta 90.00
_cell_angle_gamma 90.00
_cell_formula_units_Z 4
_cell_length_a 13.6754(6)
_cell_length_b 13.0449(4)
_cell_length_c 9.2508(4)
_cell_measurement_temperature 123(2)
_cell_volume 1650.29(11)
_computing_cell_refinement 'Siemens XSCANS'
_computing_data_collection 'Siemens XSCANS'
_computing_data_reduction 'Siemens SHELXTL'
_computing_molecular_graphics 'Siemens SHELXTL'
_computing_publication_material 'Siemens SHELXTL'
_computing_structure_refinement 'SHELXL-97 (Sheldrick, 1997)'
_computing_structure_solution 'SHELXS-97 (Sheldrick, 1990)'
_diffrn_ambient_temperature 123(2)
_diffrn_measured_fraction_theta_full 0.995
_diffrn_measured_fraction_theta_max 0.989
_diffrn_measurement_method '\w scans'
_diffrn_radiation_monochromator graphite
_diffrn_radiation_source 'fine-focus sealed tube'
_diffrn_radiation_type MoK\a
_diffrn_radiation_wavelength 0.71073
_diffrn_reflns_av_R_equivalents 0.0286
_diffrn_reflns_av_sigmaI/netI 0.0281
_diffrn_reflns_limit_h_max 19
_diffrn_reflns_limit_h_min -16
_diffrn_reflns_limit_k_max 18
_diffrn_reflns_limit_k_min -14
_diffrn_reflns_limit_l_max 10
_diffrn_reflns_limit_l_min -13
_diffrn_reflns_number 12189
_diffrn_reflns_theta_full 27.50
_diffrn_reflns_theta_max 30.52
_diffrn_reflns_theta_min 2.98
_exptl_absorpt_coefficient_mu 1.204
_exptl_absorpt_correction_T_max 0.8087
_exptl_absorpt_correction_T_min 0.7292
_exptl_absorpt_correction_type Face-indexed
_exptl_crystal_colour blue
_exptl_crystal_density_diffrn 1.598
_exptl_crystal_density_method 'not measured'
_exptl_crystal_description block
_exptl_crystal_F_000 816
_exptl_crystal_size_max 0.375
_exptl_crystal_size_mid 0.225
_exptl_crystal_size_min 0.225
_refine_diff_density_max 1.086
_refine_diff_density_min -0.852
_refine_diff_density_rms 0.212
_refine_ls_extinction_method none
_refine_ls_goodness_of_fit_ref 1.104
_refine_ls_hydrogen_treatment mixed
_refine_ls_matrix_type full
_refine_ls_number_parameters 119
_refine_ls_number_reflns 2500
_refine_ls_number_restraints 0
_refine_ls_restrained_S_all 1.104
_refine_ls_R_factor_all 0.0531
_refine_ls_R_factor_gt 0.0411
_refine_ls_shift/su_max 0.000
_refine_ls_shift/su_mean 0.000
_refine_ls_structure_factor_coef Fsqd
_refine_ls_weighting_details 'calc w=1/[\s^2^(Fo^2^)+(0.0547P)^2^+1.6956P] where P=(Fo^2^+2Fc^2^)/3'
_refine_ls_weighting_scheme calc
_refine_ls_wR_factor_gt 0.1070
_refine_ls_wR_factor_ref 0.1127
_reflns_number_gt 2113
_reflns_number_total 2500
_reflns_threshold_expression >2sigma(I)
_cod_data_source_file cg049952xsi20040130_120805.cif
_cod_data_source_block compound2
_cod_depositor_comments
;
The following automatic conversions were performed:

'_symmetry_cell_setting' value 'Orthorhombic' changed to
'orthorhombic' according to
/home/saulius/struct/CIF-dictionaries/cif_core.dic dictionary named
'cif_core.dic' version 2.4.1 from 2010-06-29.

Automatic conversion script
Id: cif_fix_values 1715 2011-07-08 13:25:40Z adriana 
;
_cod_original_sg_symbol_H-M Pnna
_cod_database_code 4505414

loop_
_symmetry_equiv_pos_as_xyz
'x, y, z'
'-x+1/2, -y, z'
'-x+1/2, y+1/2, -z+1/2'
'x, -y+1/2, -z+1/2'
'-x, -y, -z'
'x-1/2, y, -z'
'x-1/2, -y-1/2, z-1/2'
'-x, y-1/2, z-1/2'

loop_
_atom_site_label
_atom_site_type_symbol
_atom_site_fract_x
_atom_site_fract_y
_atom_site_fract_z
_atom_site_U_iso_or_equiv
_atom_site_adp_type
_atom_site_occupancy
_atom_site_symmetry_multiplicity
_atom_site_calc_flag
_atom_site_refinement_flags
Ni1 Ni 0.37603(2) 0.7500 0.2500 0.01333(11) Uani 1 2 d S
N3 N 0.10074(14) 0.87018(17) 0.0615(2) 0.0355(5) Uani 1 1 d .
C1 C 0.18868(13) 0.83693(14) 0.08689(19) 0.0173(3) Uani 1 1 d .
N1 N 0.26644(11) 0.81630(12) 0.12461(17) 0.0190(3) Uani 1 1 d .
C2 C 0.04249(13) 0.83621(13) -0.0390(2) 0.0174(3) Uani 1 1 d .
N2 N -0.01740(11) 0.81501(12) -0.12120(17) 0.0184(3) Uani 1 1 d .
N4 N 0.37447(10) 0.62180(12) 0.11276(17) 0.0162(3) Uani 1 1 d .
C3 C 0.37780(13) 0.52630(14) 0.1660(2) 0.0190(3) Uani 1 1 d .
H3A H 0.3811 0.5162 0.2676 0.023 Uiso 1 1 calc R
C4 C 0.37647(14) 0.44229(15) 0.0750(2) 0.0230(4) Uani 1 1 d .
H4A H 0.3776 0.3757 0.1166 0.028 Uiso 1 1 calc R
N5 N 0.37359(12) 0.45057(13) -0.0698(2) 0.0230(3) Uani 1 1 d .
C5 C 0.37138(13) 0.54570(16) -0.1234(2) 0.0206(4) Uani 1 1 d .
C6 C 0.37088(12) 0.63090(15) -0.0314(2) 0.0190(3) Uani 1 1 d .
H6A H 0.3679 0.6975 -0.0726 0.023 Uiso 1 1 calc R
C7 C 0.37087(17) 0.5591(2) -0.2837(3) 0.0307(5) Uani 1 1 d .
H7A H 0.3712 0.4917 -0.3305 0.046 Uiso 1 1 calc R
H7B H 0.4291 0.5976 -0.3133 0.046 Uiso 1 1 calc R
H7C H 0.3121 0.5968 -0.3126 0.046 Uiso 1 1 calc R
O1 O 0.29973(19) 0.2500 -0.2500 0.0397(6) Uani 1 2 d S

loop_
_atom_site_aniso_label
_atom_site_aniso_U_11
_atom_site_aniso_U_22
_atom_site_aniso_U_33
_atom_site_aniso_U_23
_atom_site_aniso_U_13
_atom_site_aniso_U_12
Ni1 0.01013(16) 0.01704(18) 0.01281(17) 0.00282(10) 0.000 0.000
N3 0.0242(8) 0.0456(11) 0.0366(11) -0.0243(9) -0.0167(8) 0.0155(8)
C1 0.0194(8) 0.0177(7) 0.0147(7) -0.0027(6) -0.0022(6) 0.0005(6)
N1 0.0173(7) 0.0229(8) 0.0166(7) 0.0000(6) -0.0033(5) 0.0023(6)
C2 0.0153(7) 0.0172(8) 0.0198(8) -0.0028(6) -0.0002(6) 0.0037(6)
N2 0.0144(6) 0.0215(7) 0.0192(7) -0.0043(6) -0.0013(5) 0.0001(5)
N4 0.0134(6) 0.0189(7) 0.0163(7) 0.0020(5) 0.0003(5) 0.0001(5)
C3 0.0189(8) 0.0193(8) 0.0188(8) 0.0027(6) 0.0009(6) -0.0002(6)
C4 0.0238(9) 0.0190(8) 0.0262(10) 0.0023(7) 0.0008(7) -0.0008(7)
N5 0.0206(8) 0.0229(8) 0.0256(9) -0.0026(6) 0.0013(6) 0.0002(6)
C5 0.0154(8) 0.0271(9) 0.0193(8) 0.0001(7) 0.0012(6) 0.0015(7)
C6 0.0173(8) 0.0216(8) 0.0182(8) 0.0035(7) 0.0012(6) 0.0012(6)
C7 0.0331(11) 0.0397(12) 0.0193(9) -0.0020(9) 0.0009(8) 0.0037(9)
O1 0.0250(11) 0.0491(15) 0.0452(15) 0.0089(11) 0.000 0.000

loop_
_atom_type_symbol
_atom_type_description
_atom_type_scat_dispersion_real
_atom_type_scat_dispersion_imag
_atom_type_scat_source
C C 0.0033 0.0016 'International Tables Vol C Tables 4.2.6.8 and 6.1.1.4'
H H 0.0000 0.0000 'International Tables Vol C Tables 4.2.6.8 and 6.1.1.4'
N N 0.0061 0.0033 'International Tables Vol C Tables 4.2.6.8 and 6.1.1.4'
O O 0.0106 0.0060 'International Tables Vol C Tables 4.2.6.8 and 6.1.1.4'
Ni Ni 0.3393 1.1124 'International Tables Vol C Tables 4.2.6.8 and 6.1.1.4'

loop_
_geom_angle_atom_site_label_1
_geom_angle_atom_site_label_2
_geom_angle_atom_site_label_3
_geom_angle
_geom_angle_site_symmetry_1
_geom_angle_site_symmetry_3
N2 Ni1 N2 90.20(8) 7_676 6_655
N2 Ni1 N1 178.58(6) 7_676 .
N2 Ni1 N1 90.91(6) 6_655 .
N2 Ni1 N1 90.91(6) 7_676 4_565
N2 Ni1 N1 178.58(6) 6_655 4_565
N1 Ni1 N1 87.98(9) . 4_565
N2 Ni1 N4 89.16(6) 7_676 4_565
N2 Ni1 N4 91.66(6) 6_655 4_565
N1 Ni1 N4 89.92(6) . 4_565
N1 Ni1 N4 89.24(6) 4_565 4_565
N2 Ni1 N4 91.66(6) 7_676 .
N2 Ni1 N4 89.16(6) 6_655 .
N1 Ni1 N4 89.24(6) . .
N1 Ni1 N4 89.92(6) 4_565 .
N4 Ni1 N4 178.84(8) 4_565 .
C1 N3 C2 125.57(18) . .
N1 C1 N3 170.9(2) . .
C1 N1 Ni1 158.51(15) . .
N2 C2 N3 171.4(2) . .
C2 N2 Ni1 169.10(15) . 6
C6 N4 C3 116.72(17) . .
C6 N4 Ni1 122.11(13) . .
C3 N4 Ni1 121.17(12) . .
N4 C3 C4 120.83(18) . .
N5 C4 C3 122.93(18) . .
C5 N5 C4 116.41(17) . .
N5 C5 C6 120.79(18) . .
N5 C5 C7 118.48(19) . .
C6 C5 C7 120.72(19) . .
N4 C6 C5 122.30(18) . .

loop_
_geom_bond_atom_site_label_1
_geom_bond_atom_site_label_2
_geom_bond_distance
_geom_bond_site_symmetry_2
Ni1 N2 2.0646(15) 7_676
Ni1 N2 2.0646(15) 6_655
Ni1 N1 2.0831(15) .
Ni1 N1 2.0832(15) 4_565
Ni1 N4 2.0998(16) 4_565
Ni1 N4 2.0998(16) .
N3 C1 1.300(2) .
N3 C2 1.302(2) .
C1 N1 1.151(2) .
C2 N2 1.152(2) .
N2 Ni1 2.0647(15) 6
N4 C6 1.340(2) .
N4 C3 1.340(2) .
C3 C4 1.382(3) .
C4 N5 1.344(3) .
N5 C5 1.337(3) .
C5 C6 1.400(3) .
C5 C7 1.494(3) .
